data_4105742
loop_
_publ_author_name
'Masayuki Nihei'
'Yoshihiro Sekine'
'Naoki Suganami'
'Kento Nakazawa'
'Akiko Nakao'
'Hironori Nakao'
'Youichi Murakami'
'Hiroki Oshio'

_publ_contact_author_address
;Graduate School of Pure and Applied Sciences, University of Tsukuba
Tennodai 1-1-1, Tsukuba, Ibaraki 305-8571, Japan
;
_publ_contact_author_email oshio@chem.tsukuba.ac.jp
_publ_contact_author_fax +81-29-853-4238
_publ_contact_author_name 'Hiroki Oshio'
_publ_contact_author_phone +81-29-853-4238
_publ_section_title
;
 Controlled Intramolecular Electron Transfers in Cyanide-Bridged Molecular
 Squares by Chemical Modifications and External Stimuli
;
_journal_name_full 'Journal of the American Chemical Society'
_journal_page_first 3592
_journal_page_last 3600
_journal_paper_doi 10.1021/ja109721w
_journal_volume 133
_journal_year 2011
_chemical_formula_sum 'C48 H58 B Co F6 Fe N13 O2 P'
_chemical_formula_weight 1119.63
_chemical_name_systematic
; 
 ? 
;
_space_group_IT_number 2
_symmetry_cell_setting triclinic
_symmetry_space_group_name_Hall '-P 1'
_symmetry_space_group_name_H-M 'P -1'
_atom_sites_solution_hydrogens geom
_atom_sites_solution_primary direct
_atom_sites_solution_secondary difmap
_audit_creation_method SHELXL-97
_cell_angle_alpha 113.658(5)
_cell_angle_beta 97.462(6)
_cell_angle_gamma 105.884(5)
_cell_formula_units_Z 2
_cell_length_a 12.415(4)
_cell_length_b 14.797(5)
_cell_length_c 17.908(6)
_cell_measurement_reflns_used 945
_cell_measurement_temperature 100(2)
_cell_measurement_theta_max 27.892
_cell_measurement_theta_min 2.459
_cell_volume 2788.9(16)
_computing_cell_refinement 'Bruker SMART'
_computing_data_collection 'Bruker SMART'
_computing_data_reduction 'Bruker SHELXTL'
_computing_molecular_graphics 'Bruker SHELXTL'
_computing_publication_material 'Bruker SHELXTL'
_computing_structure_refinement 'SHELXL-97 (Sheldrick, 1997)'
_computing_structure_solution 'SHELXS-97 (Sheldrick, 1990)'
_diffrn_ambient_temperature 100(2)
_diffrn_detector_area_resol_mean 8.366
_diffrn_measured_fraction_theta_full 0.990
_diffrn_measured_fraction_theta_max 0.990
_diffrn_measurement_device_type 'CCD area detector'
_diffrn_measurement_method 'phi and omega scans'
_diffrn_radiation_monochromator graphite
_diffrn_radiation_source 'fine-focus sealed tube'
_diffrn_radiation_type MoK\a
_diffrn_radiation_wavelength 0.71073
_diffrn_reflns_av_R_equivalents 0.0287
_diffrn_reflns_av_sigmaI/netI 0.0510
_diffrn_reflns_limit_h_max 14
_diffrn_reflns_limit_h_min -14
_diffrn_reflns_limit_k_max 16
_diffrn_reflns_limit_k_min -13
_diffrn_reflns_limit_l_max 12
_diffrn_reflns_limit_l_min -20
_diffrn_reflns_number 13300
_diffrn_reflns_theta_full 24.00
_diffrn_reflns_theta_max 24.00
_diffrn_reflns_theta_min 1.29
_exptl_absorpt_coefficient_mu 0.655
_exptl_absorpt_correction_T_max 0.9680
_exptl_absorpt_correction_T_min 0.9374
_exptl_absorpt_correction_type empirical
_exptl_crystal_colour green
_exptl_crystal_density_diffrn 1.333
_exptl_crystal_description plate
_exptl_crystal_F_000 1160
_exptl_crystal_size_max 0.10
_exptl_crystal_size_mid 0.10
_exptl_crystal_size_min 0.05
_refine_diff_density_max 3.243
_refine_diff_density_min -0.735
_refine_diff_density_rms 0.135
_refine_ls_extinction_method none
_refine_ls_goodness_of_fit_ref 1.067
_refine_ls_hydrogen_treatment constr
_refine_ls_matrix_type full
_refine_ls_number_parameters 688
_refine_ls_number_reflns 8670
_refine_ls_number_restraints 15
_refine_ls_restrained_S_all 1.135
_refine_ls_R_factor_all 0.0872
_refine_ls_R_factor_gt 0.0691
_refine_ls_shift/su_max 0.000
_refine_ls_shift/su_mean 0.000
_refine_ls_structure_factor_coef Fsqd
_refine_ls_weighting_details 'calc w=1/[\s^2^(Fo^2^)+(0.1535P)^2^+1.3203P] where P=(Fo^2^+2Fc^2^)/3'
_refine_ls_weighting_scheme calc
_refine_ls_wR_factor_gt 0.2065
_refine_ls_wR_factor_ref 0.2238
_reflns_number_gt 6561
_reflns_number_total 8670
_reflns_threshold_expression >2sigma(I)
_cod_data_source_file ja109721w_si_002_1.cif
_cod_data_source_block yy35fc
_cod_original_cell_volume 2788.9(17)
_cod_database_code 4105742

loop_
_symmetry_equiv_pos_as_xyz
'x, y, z'
'-x, -y, -z'

loop_
_atom_site_label
_atom_site_type_symbol
_atom_site_fract_x
_atom_site_fract_y
_atom_site_fract_z
_atom_site_U_iso_or_equiv
_atom_site_adp_type
_atom_site_occupancy
_atom_site_symmetry_multiplicity
_atom_site_calc_flag
_atom_site_refinement_flags
_atom_site_disorder_assembly
_atom_site_disorder_group
Co1 Co 0.50313(6) 0.39558(5) 0.28998(4) 0.0181(2) Uani 1 1 d . . .
Fe1 Fe 0.26466(6) 0.27730(6) 0.45378(5) 0.0187(2) Uani 1 1 d . . .
P1 P 0.48503(15) 0.21801(12) 0.94659(10) 0.0331(4) Uani 1 1 d . . .
N1 N 0.5932(4) 0.5201(3) 0.3882(3) 0.0194(10) Uani 1 1 d . . .
N2 N 0.4074(4) 0.3496(3) 0.3498(3) 0.0209(10) Uani 1 1 d . . .
N3 N 0.1004(5) 0.3886(4) 0.4287(4) 0.0439(14) Uani 1 1 d . . .
N4 N 0.1686(4) 0.1393(3) 0.3525(3) 0.0206(10) Uani 1 1 d . . .
N5 N 0.1442(4) 0.0480(3) 0.3600(3) 0.0226(10) Uani 1 1 d . . .
N6 N 0.1769(4) 0.2275(3) 0.5239(3) 0.0216(10) Uani 1 1 d . . .
N7 N 0.1559(4) 0.1277(3) 0.5144(3) 0.0226(10) Uani 1 1 d . . .
N8 N 0.3730(4) 0.2066(3) 0.4735(3) 0.0219(10) Uani 1 1 d . . .
N9 N 0.3320(4) 0.1078(3) 0.4669(3) 0.0224(10) Uani 1 1 d . . .
N10 N 0.4164(4) 0.2621(3) 0.1924(3) 0.0204(10) Uani 1 1 d . . .
N11 N 0.5960(4) 0.3182(3) 0.3107(3) 0.0191(10) Uani 1 1 d . . .
N12 N 0.5927(4) 0.4460(3) 0.2252(3) 0.0205(10) Uani 1 1 d . . .
N13 N 0.4137(4) 0.4758(3) 0.2698(3) 0.0209(10) Uani 1 1 d . . .
F1 F 0.4701(3) 0.3217(3) 1.0135(2) 0.0456(10) Uani 1 1 d . . .
F2 F 0.6223(3) 0.2806(3) 0.9736(2) 0.0412(9) Uani 1 1 d . . .
F3 F 0.5024(3) 0.1814(3) 1.0187(2) 0.0420(9) Uani 1 1 d . . .
F4 F 0.3475(3) 0.1546(3) 0.9181(2) 0.0433(9) Uani 1 1 d . . .
F5 F 0.5011(4) 0.1146(3) 0.8792(2) 0.0451(10) Uani 1 1 d . . .
F6 F 0.4680(4) 0.2558(3) 0.8742(2) 0.0463(10) Uani 1 1 d . . .
C1 C 0.3542(5) 0.4018(4) 0.5503(4) 0.0205(12) Uani 1 1 d . . .
C2 C 0.3509(5) 0.3219(4) 0.3895(3) 0.0213(12) Uani 1 1 d . . .
C3 C 0.1604(5) 0.3437(4) 0.4357(4) 0.0280(13) Uani 1 1 d . . .
C4 C 0.1234(5) 0.1107(4) 0.2718(3) 0.0245(12) Uani 1 1 d . . .
H4 H 0.1273 0.1586 0.2485 0.029 Uiso 1 1 calc R . .
C5 C 0.0698(5) 0.0026(5) 0.2259(4) 0.0296(13) Uani 1 1 d . . .
H5 H 0.0311 -0.0371 0.1671 0.036 Uiso 1 1 calc R . .
C6 C 0.0848(5) -0.0351(4) 0.2839(4) 0.0289(13) Uani 1 1 d . . .
H6 H 0.0579 -0.1073 0.2723 0.035 Uiso 1 1 calc R . .
C7 C 0.1384(5) 0.2758(5) 0.5887(4) 0.0290(13) Uani 1 1 d . . .
H7 H 0.1428 0.3471 0.6099 0.035 Uiso 1 1 calc R . .
C8 C 0.0909(5) 0.2088(5) 0.6215(4) 0.0365(15) Uani 1 1 d . . .
H8 H 0.0564 0.2240 0.6672 0.044 Uiso 1 1 calc R . .
C9 C 0.1047(5) 0.1155(5) 0.5734(4) 0.0293(13) Uani 1 1 d . . .
H9 H 0.0821 0.0533 0.5805 0.035 Uiso 1 1 calc R . .
C10 C 0.4891(5) 0.2341(4) 0.4894(3) 0.0248(12) Uani 1 1 d . . .
H10 H 0.5413 0.2995 0.4971 0.030 Uiso 1 1 calc R . .
C11 C 0.5216(5) 0.1523(5) 0.4929(4) 0.0323(14) Uani 1 1 d . . .
H11 H 0.5981 0.1510 0.5032 0.039 Uiso 1 1 calc R . .
C12 C 0.4190(5) 0.0740(4) 0.4783(4) 0.0287(13) Uani 1 1 d . . .
H12 H 0.4115 0.0075 0.4766 0.034 Uiso 1 1 calc R . .
C13 C 0.3226(4) 0.2413(4) 0.1333(3) 0.0233(12) Uani 1 1 d . . .
H13 H 0.2987 0.2978 0.1352 0.028 Uiso 1 1 calc R . .
C14 C 0.2594(5) 0.1402(4) 0.0696(4) 0.0260(13) Uani 1 1 d . . .
H14 H 0.1936 0.1286 0.0286 0.031 Uiso 1 1 calc R . .
C15 C 0.2903(5) 0.0565(4) 0.0648(4) 0.0250(12) Uani 1 1 d . . .
C16 C 0.3892(5) 0.0786(4) 0.1266(3) 0.0250(12) Uani 1 1 d . . .
H16 H 0.4146 0.0230 0.1253 0.030 Uiso 1 1 calc R . .
C17 C 0.4499(4) 0.1811(4) 0.1894(3) 0.0214(12) Uani 1 1 d . . .
C18 C 0.5538(4) 0.2134(4) 0.2572(3) 0.0186(11) Uani 1 1 d . . .
C19 C 0.6054(5) 0.1468(4) 0.2686(3) 0.0231(12) Uani 1 1 d . . .
H19 H 0.5731 0.0734 0.2305 0.028 Uiso 1 1 calc R . .
C20 C 0.7049(5) 0.1856(4) 0.3355(3) 0.0221(12) Uani 1 1 d . . .
C21 C 0.7474(5) 0.2942(4) 0.3891(4) 0.0281(13) Uani 1 1 d . . .
H21 H 0.8150 0.3250 0.4352 0.034 Uiso 1 1 calc R . .
C22 C 0.6909(5) 0.3570(4) 0.3750(3) 0.0240(12) Uani 1 1 d . . .
H22 H 0.7208 0.4307 0.4125 0.029 Uiso 1 1 calc R . .
C23 C 0.6839(5) 0.4210(5) 0.2015(4) 0.0286(13) Uani 1 1 d . . .
H23 H 0.7062 0.3718 0.2152 0.034 Uiso 1 1 calc R . .
C24 C 0.7455(5) 0.4646(5) 0.1581(4) 0.0309(14) Uani 1 1 d . . .
H24 H 0.8093 0.4453 0.1426 0.037 Uiso 1 1 calc R . .
C25 C 0.7156(5) 0.5365(5) 0.1366(3) 0.0269(13) Uani 1 1 d . . .
C26 C 0.6215(5) 0.5617(4) 0.1619(3) 0.0230(12) Uani 1 1 d . . .
H26 H 0.5982 0.6110 0.1491 0.028 Uiso 1 1 calc R . .
C27 C 0.5619(4) 0.5162(4) 0.2052(3) 0.0214(12) Uani 1 1 d . . .
C28 C 0.4620(4) 0.5381(4) 0.2341(3) 0.0192(11) Uani 1 1 d . . .
C29 C 0.4194(5) 0.6119(4) 0.2285(3) 0.0238(12) Uani 1 1 d . . .
H29 H 0.4551 0.6535 0.2034 0.029 Uiso 1 1 calc R . .
C30 C 0.3243(5) 0.6274(4) 0.2592(3) 0.0251(12) Uani 1 1 d . . .
C31 C 0.2759(5) 0.5627(4) 0.2944(4) 0.0270(13) Uani 1 1 d . . .
H31 H 0.2104 0.5689 0.3153 0.032 Uiso 1 1 calc R . .
C32 C 0.3223(5) 0.4894(4) 0.2993(4) 0.0247(12) Uani 1 1 d . . .
H32 H 0.2882 0.4473 0.3245 0.030 Uiso 1 1 calc R . .
C33 C 0.2280(5) -0.0574(4) -0.0063(4) 0.0292(13) Uani 1 1 d . . .
C34 C 0.3104(5) -0.0833(5) -0.0631(4) 0.0326(14) Uani 1 1 d . . .
H34A H 0.3307 -0.0313 -0.0846 0.049 Uiso 1 1 calc R . .
H34B H 0.2712 -0.1542 -0.1108 0.049 Uiso 1 1 calc R . .
H34C H 0.3813 -0.0808 -0.0298 0.049 Uiso 1 1 calc R . .
C35 C 0.1139(5) -0.0686(5) -0.0620(4) 0.0423(17) Uani 1 1 d . . .
H35A H 0.0599 -0.0537 -0.0274 0.063 Uiso 1 1 calc R . .
H35B H 0.0782 -0.1408 -0.1084 0.063 Uiso 1 1 calc R . .
H35C H 0.1313 -0.0184 -0.0854 0.063 Uiso 1 1 calc R . .
C36 C 0.2009(6) -0.1356(4) 0.0315(4) 0.0379(15) Uani 1 1 d . . .
H36A H 0.2738 -0.1322 0.0631 0.057 Uiso 1 1 calc R . .
H36B H 0.1596 -0.2076 -0.0144 0.057 Uiso 1 1 calc R . .
H36C H 0.1521 -0.1169 0.0697 0.057 Uiso 1 1 calc R . .
C37 C 0.7647(5) 0.1117(4) 0.3468(4) 0.0279(13) Uani 1 1 d . . .
C38 C 0.8332(6) 0.0883(6) 0.2809(5) 0.0427(17) Uani 1 1 d . . .
H38A H 0.8732 0.0417 0.2867 0.064 Uiso 1 1 calc R . .
H38B H 0.8908 0.1546 0.2897 0.064 Uiso 1 1 calc R . .
H38C H 0.7798 0.0534 0.2240 0.064 Uiso 1 1 calc R . .
C39 C 0.6750(5) 0.0086(5) 0.3348(4) 0.0353(14) Uani 1 1 d . . .
H39A H 0.6254 -0.0305 0.2764 0.053 Uiso 1 1 calc R . .
H39B H 0.6268 0.0252 0.3740 0.053 Uiso 1 1 calc R . .
H39C H 0.7155 -0.0346 0.3464 0.053 Uiso 1 1 calc R . .
C40 C 0.8519(5) 0.1662(5) 0.4364(4) 0.0375(15) Uani 1 1 d . . .
H40A H 0.8845 0.1160 0.4435 0.056 Uiso 1 1 calc R . .
H40B H 0.8110 0.1893 0.4797 0.056 Uiso 1 1 calc R . .
H40C H 0.9148 0.2276 0.4423 0.056 Uiso 1 1 calc R . .
C41 C 0.7784(5) 0.5839(5) 0.0847(4) 0.0320(14) Uani 1 1 d . . .
C42 C 0.8175(6) 0.7045(6) 0.1306(4) 0.052(2) Uani 1 1 d . . .
H42A H 0.8714 0.7316 0.1863 0.078 Uiso 1 1 calc R . .
H42B H 0.7494 0.7250 0.1379 0.078 Uiso 1 1 calc R . .
H42C H 0.8567 0.7341 0.0971 0.078 Uiso 1 1 calc R . .
C43 C 0.6897(5) 0.5419(5) -0.0010(4) 0.0322(14) Uani 1 1 d . . .
H43A H 0.7277 0.5675 -0.0370 0.048 Uiso 1 1 calc R . .
H43B H 0.6250 0.5670 0.0086 0.048 Uiso 1 1 calc R . .
H43C H 0.6599 0.4644 -0.0289 0.048 Uiso 1 1 calc R . .
C44 C 0.8810(6) 0.5487(7) 0.0684(5) 0.054(2) Uani 1 1 d . . .
H44A H 0.9402 0.5786 0.1222 0.081 Uiso 1 1 calc R . .
H44B H 0.9145 0.5735 0.0304 0.081 Uiso 1 1 calc R . .
H44C H 0.8544 0.4714 0.0421 0.081 Uiso 1 1 calc R . .
C45 C 0.2769(5) 0.7098(5) 0.2523(4) 0.0303(13) Uani 1 1 d . . .
C46 C 0.2164(6) 0.6712(5) 0.1592(4) 0.0367(15) Uani 1 1 d . . .
H46A H 0.2723 0.6610 0.1256 0.055 Uiso 1 1 calc R . .
H46B H 0.1865 0.7239 0.1541 0.055 Uiso 1 1 calc R . .
H46C H 0.1517 0.6041 0.1385 0.055 Uiso 1 1 calc R . .
C47 C 0.3786(6) 0.8154(5) 0.2843(4) 0.0384(15) Uani 1 1 d . . .
H47A H 0.4334 0.8051 0.2497 0.058 Uiso 1 1 calc R . .
H47B H 0.4186 0.8398 0.3436 0.058 Uiso 1 1 calc R . .
H47C H 0.3484 0.8683 0.2800 0.058 Uiso 1 1 calc R . .
C48 C 0.1897(6) 0.7268(5) 0.3052(4) 0.0419(16) Uani 1 1 d . . .
H48A H 0.1683 0.7861 0.3062 0.063 Uiso 1 1 calc R . .
H48B H 0.2253 0.7423 0.3632 0.063 Uiso 1 1 calc R . .
H48C H 0.1199 0.6626 0.2801 0.063 Uiso 1 1 calc R . .
B1 B 0.1972(5) 0.0534(5) 0.4456(4) 0.0214(13) Uani 1 1 d . . .
H1A H 0.1754 -0.0183 0.4429 0.026 Uiso 1 1 calc R . .
O1S O 0.9840(10) 0.3797(10) 0.1365(7) 0.089(5) Uani 0.50 1 d PD A 3
O1S' O 1.0747(12) 0.3527(11) 0.1150(9) 0.093(4) Uani 0.50 1 d P B 1
O2S O 1.0077(11) 0.5481(8) 0.4419(8) 0.077(4) Uani 0.50 1 d PDU C 2
O2S' O 0.9880(11) 0.4501(13) 0.2915(8) 0.140(7) Uani 0.50 1 d PDU D 3

loop_
_atom_site_aniso_label
_atom_site_aniso_U_11
_atom_site_aniso_U_22
_atom_site_aniso_U_33
_atom_site_aniso_U_23
_atom_site_aniso_U_13
_atom_site_aniso_U_12
Co1 0.0175(4) 0.0160(4) 0.0230(4) 0.0103(3) 0.0097(3) 0.0053(3)
Fe1 0.0168(4) 0.0165(4) 0.0241(4) 0.0108(3) 0.0092(3) 0.0041(3)
P1 0.0451(10) 0.0269(8) 0.0360(9) 0.0188(7) 0.0193(8) 0.0151(7)
N1 0.018(2) 0.016(2) 0.025(2) 0.010(2) 0.010(2) 0.0046(19)
N2 0.021(2) 0.017(2) 0.028(3) 0.013(2) 0.009(2) 0.0061(19)
N3 0.035(3) 0.044(3) 0.068(4) 0.034(3) 0.016(3) 0.023(3)
N4 0.016(2) 0.020(2) 0.027(3) 0.012(2) 0.0098(19) 0.0047(19)
N5 0.019(2) 0.017(2) 0.031(3) 0.011(2) 0.009(2) 0.0048(19)
N6 0.018(2) 0.019(2) 0.030(3) 0.014(2) 0.010(2) 0.0035(19)
N7 0.019(2) 0.022(2) 0.031(3) 0.017(2) 0.008(2) 0.0043(19)
N8 0.019(2) 0.020(2) 0.030(3) 0.014(2) 0.010(2) 0.0059(19)
N9 0.023(2) 0.017(2) 0.030(3) 0.014(2) 0.008(2) 0.0063(19)
N10 0.023(2) 0.019(2) 0.025(2) 0.0117(19) 0.014(2) 0.0092(19)
N11 0.020(2) 0.020(2) 0.023(2) 0.013(2) 0.0095(19) 0.0079(19)
N12 0.020(2) 0.020(2) 0.024(2) 0.011(2) 0.0102(19) 0.0071(19)
N13 0.020(2) 0.020(2) 0.025(2) 0.013(2) 0.0086(19) 0.0042(19)
F1 0.061(3) 0.038(2) 0.045(2) 0.0171(18) 0.0211(19) 0.0286(19)
F2 0.042(2) 0.034(2) 0.050(2) 0.0206(18) 0.0193(18) 0.0107(17)
F3 0.050(2) 0.053(2) 0.049(2) 0.039(2) 0.0244(18) 0.0295(19)
F4 0.047(2) 0.040(2) 0.048(2) 0.0258(18) 0.0126(18) 0.0134(18)
F5 0.065(3) 0.030(2) 0.041(2) 0.0125(17) 0.0232(19) 0.0193(19)
F6 0.068(3) 0.041(2) 0.044(2) 0.0305(19) 0.024(2) 0.020(2)
C1 0.018(3) 0.026(3) 0.032(3) 0.021(3) 0.017(2) 0.012(2)
C2 0.022(3) 0.013(3) 0.028(3) 0.008(2) 0.006(2) 0.007(2)
C3 0.024(3) 0.028(3) 0.036(3) 0.018(3) 0.010(3) 0.007(3)
C4 0.023(3) 0.028(3) 0.024(3) 0.013(3) 0.008(2) 0.008(2)
C5 0.025(3) 0.034(3) 0.028(3) 0.011(3) 0.009(3) 0.012(3)
C6 0.018(3) 0.024(3) 0.038(4) 0.010(3) 0.006(3) 0.005(2)
C7 0.025(3) 0.026(3) 0.031(3) 0.010(3) 0.016(3) 0.002(2)
C8 0.032(3) 0.043(4) 0.029(3) 0.015(3) 0.017(3) 0.004(3)
C9 0.024(3) 0.031(3) 0.028(3) 0.016(3) 0.006(2) -0.002(3)
C10 0.016(3) 0.026(3) 0.030(3) 0.014(3) 0.007(2) 0.003(2)
C11 0.023(3) 0.037(3) 0.040(4) 0.019(3) 0.010(3) 0.012(3)
C12 0.030(3) 0.024(3) 0.036(3) 0.015(3) 0.010(3) 0.013(3)
C13 0.020(3) 0.025(3) 0.029(3) 0.013(3) 0.010(2) 0.011(2)
C14 0.018(3) 0.027(3) 0.027(3) 0.009(3) 0.007(2) 0.005(2)
C15 0.018(3) 0.024(3) 0.030(3) 0.010(3) 0.009(2) 0.004(2)
C16 0.029(3) 0.021(3) 0.029(3) 0.013(2) 0.014(3) 0.010(2)
C17 0.020(3) 0.022(3) 0.024(3) 0.013(2) 0.010(2) 0.005(2)
C18 0.020(3) 0.016(3) 0.021(3) 0.009(2) 0.011(2) 0.004(2)
C19 0.027(3) 0.020(3) 0.025(3) 0.010(2) 0.013(2) 0.010(2)
C20 0.022(3) 0.028(3) 0.024(3) 0.016(2) 0.014(2) 0.011(2)
C21 0.029(3) 0.025(3) 0.030(3) 0.014(3) 0.008(3) 0.007(2)
C22 0.022(3) 0.021(3) 0.025(3) 0.009(2) 0.004(2) 0.005(2)
C23 0.023(3) 0.037(3) 0.035(3) 0.021(3) 0.016(3) 0.014(3)
C24 0.018(3) 0.048(4) 0.035(3) 0.023(3) 0.015(3) 0.013(3)
C25 0.020(3) 0.032(3) 0.024(3) 0.015(3) 0.007(2) 0.000(2)
C26 0.022(3) 0.022(3) 0.024(3) 0.010(2) 0.008(2) 0.005(2)
C27 0.020(3) 0.019(3) 0.022(3) 0.009(2) 0.005(2) 0.002(2)
C28 0.018(3) 0.018(3) 0.019(3) 0.009(2) 0.007(2) 0.001(2)
C29 0.027(3) 0.019(3) 0.026(3) 0.012(2) 0.009(2) 0.006(2)
C30 0.025(3) 0.022(3) 0.026(3) 0.009(2) 0.007(2) 0.008(2)
C31 0.024(3) 0.028(3) 0.036(3) 0.017(3) 0.016(3) 0.013(2)
C32 0.022(3) 0.025(3) 0.034(3) 0.018(3) 0.016(2) 0.009(2)
C33 0.022(3) 0.022(3) 0.031(3) 0.004(3) 0.004(2) 0.005(2)
C34 0.035(3) 0.025(3) 0.031(3) 0.006(3) 0.010(3) 0.010(3)
C35 0.030(3) 0.035(4) 0.041(4) 0.002(3) 0.002(3) 0.009(3)
C36 0.040(4) 0.020(3) 0.039(4) 0.006(3) 0.012(3) 0.001(3)
C37 0.029(3) 0.028(3) 0.032(3) 0.015(3) 0.011(3) 0.014(3)
C38 0.046(4) 0.055(4) 0.056(4) 0.036(4) 0.032(3) 0.036(4)
C39 0.037(4) 0.029(3) 0.040(4) 0.017(3) 0.007(3) 0.013(3)
C40 0.036(4) 0.035(3) 0.045(4) 0.023(3) 0.002(3) 0.015(3)
C41 0.020(3) 0.045(4) 0.031(3) 0.023(3) 0.011(3) 0.001(3)
C42 0.047(4) 0.054(4) 0.036(4) 0.026(4) 0.007(3) -0.016(4)
C43 0.030(3) 0.038(3) 0.037(3) 0.024(3) 0.015(3) 0.013(3)
C44 0.030(4) 0.106(7) 0.063(5) 0.066(5) 0.029(3) 0.028(4)
C45 0.037(3) 0.029(3) 0.032(3) 0.015(3) 0.015(3) 0.018(3)
C46 0.044(4) 0.042(4) 0.039(4) 0.023(3) 0.017(3) 0.027(3)
C47 0.053(4) 0.029(3) 0.041(4) 0.019(3) 0.018(3) 0.018(3)
C48 0.053(4) 0.048(4) 0.047(4) 0.027(3) 0.027(3) 0.035(4)
B1 0.019(3) 0.015(3) 0.030(3) 0.012(3) 0.007(3) 0.004(2)
O1S 0.056(7) 0.095(9) 0.087(9) -0.001(7) -0.012(6) 0.066(7)
O1S' 0.075(9) 0.086(9) 0.079(9) 0.016(8) 0.031(7) 0.004(8)
O2S 0.079(8) 0.046(6) 0.109(9) 0.025(6) 0.026(7) 0.043(6)
O2S' 0.061(8) 0.132(11) 0.119(10) -0.046(8) 0.073(8) 0.015(7)

loop_
_atom_type_symbol
_atom_type_description
_atom_type_scat_dispersion_real
_atom_type_scat_dispersion_imag
_atom_type_scat_source
C C 0.0033 0.0016 'International Tables Vol C Tables 4.2.6.8 and 6.1.1.4'
H H 0.0000 0.0000 'International Tables Vol C Tables 4.2.6.8 and 6.1.1.4'
B B 0.0013 0.0007 'International Tables Vol C Tables 4.2.6.8 and 6.1.1.4'
N N 0.0061 0.0033 'International Tables Vol C Tables 4.2.6.8 and 6.1.1.4'
O O 0.0106 0.0060 'International Tables Vol C Tables 4.2.6.8 and 6.1.1.4'
F F 0.0171 0.0103 'International Tables Vol C Tables 4.2.6.8 and 6.1.1.4'
P P 0.1023 0.0942 'International Tables Vol C Tables 4.2.6.8 and 6.1.1.4'
Fe Fe 0.3463 0.8444 'International Tables Vol C Tables 4.2.6.8 and 6.1.1.4'
Co Co 0.3494 0.9721 'International Tables Vol C Tables 4.2.6.8 and 6.1.1.4'

loop_
_geom_angle_atom_site_label_1
_geom_angle_atom_site_label_2
_geom_angle_atom_site_label_3
_geom_angle
_geom_angle_site_symmetry_1
N2 Co1 N1 91.44(19) .
N2 Co1 N10 87.44(18) .
N1 Co1 N10 175.64(18) .
N2 Co1 N12 175.70(18) .
N1 Co1 N12 89.43(18) .
N10 Co1 N12 92.00(18) .
N2 Co1 N11 87.83(18) .
N1 Co1 N11 92.91(18) .
N10 Co1 N11 82.84(18) .
N12 Co1 N11 96.33(18) .
N2 Co1 N13 93.28(18) .
N1 Co1 N13 86.17(18) .
N10 Co1 N13 98.09(18) .
N12 Co1 N13 82.57(18) .
N11 Co1 N13 178.57(17) .
C1 Fe1 C2 90.1(2) .
C1 Fe1 C3 89.0(2) .
C2 Fe1 C3 90.5(2) .
C1 Fe1 N6 89.6(2) .
C2 Fe1 N6 177.8(2) .
C3 Fe1 N6 91.7(2) .
C1 Fe1 N8 91.1(2) .
C2 Fe1 N8 90.3(2) .
C3 Fe1 N8 179.3(2) .
N6 Fe1 N8 87.56(18) .
C1 Fe1 N4 177.4(2) .
C2 Fe1 N4 91.7(2) .
C3 Fe1 N4 92.8(2) .
N6 Fe1 N4 88.46(18) .
N8 Fe1 N4 87.09(18) .
F2 P1 F1 89.6(2) .
F2 P1 F3 89.7(2) .
F1 P1 F3 89.5(2) .
F2 P1 F4 179.2(2) .
F1 P1 F4 91.0(2) .
F3 P1 F4 90.9(2) .
F2 P1 F5 89.9(2) .
F1 P1 F5 179.4(2) .
F3 P1 F5 90.8(2) .
F4 P1 F5 89.5(2) .
F2 P1 F6 90.1(2) .
F1 P1 F6 90.2(2) .
F3 P1 F6 179.6(3) .
F4 P1 F6 89.3(2) .
F5 P1 F6 89.5(2) .
C1 N1 Co1 177.7(4) 2_666
C2 N2 Co1 177.6(4) .
C4 N4 N5 106.1(4) .
C4 N4 Fe1 134.4(4) .
N5 N4 Fe1 119.4(3) .
C6 N5 N4 109.6(5) .
C6 N5 B1 131.1(5) .
N4 N5 B1 118.9(4) .
C7 N6 N7 106.2(4) .
C7 N6 Fe1 132.9(4) .
N7 N6 Fe1 120.6(3) .
C9 N7 N6 109.7(4) .
C9 N7 B1 132.0(5) .
N6 N7 B1 118.2(4) .
C10 N8 N9 106.0(4) .
C10 N8 Fe1 132.9(4) .
N9 N8 Fe1 121.0(3) .
C12 N9 N8 110.8(4) .
C12 N9 B1 131.7(4) .
N8 N9 B1 117.4(4) .
C13 N10 C17 118.7(5) .
C13 N10 Co1 126.3(4) .
C17 N10 Co1 114.7(4) .
C22 N11 C18 118.6(4) .
C22 N11 Co1 126.3(4) .
C18 N11 Co1 114.9(3) .
C23 N12 C27 118.3(5) .
C23 N12 Co1 126.5(4) .
C27 N12 Co1 115.2(3) .
C32 N13 C28 117.7(5) .
C32 N13 Co1 126.3(4) .
C28 N13 Co1 115.0(4) .
N1 C1 Fe1 177.6(5) 2_666
N2 C2 Fe1 178.5(5) .
N3 C3 Fe1 176.4(6) .
N4 C4 C5 111.4(5) .
N4 C4 H4 124.3 .
C5 C4 H4 124.3 .
C4 C5 C6 104.8(5) .
C4 C5 H5 127.6 .
C6 C5 H5 127.6 .
N5 C6 C5 108.1(5) .
N5 C6 H6 126.0 .
C5 C6 H6 126.0 .
N6 C7 C8 111.1(5) .
N6 C7 H7 124.4 .
C8 C7 H7 124.4 .
C9 C8 C7 104.9(5) .
C9 C8 H8 127.5 .
C7 C8 H8 127.5 .
N7 C9 C8 108.0(5) .
N7 C9 H9 126.0 .
C8 C9 H9 126.0 .
N8 C10 C11 110.0(5) .
N8 C10 H10 125.0 .
C11 C10 H10 125.0 .
C12 C11 C10 105.1(5) .
C12 C11 H11 127.4 .
C10 C11 H11 127.4 .
N9 C12 C11 108.1(5) .
N9 C12 H12 126.0 .
C11 C12 H12 126.0 .
N10 C13 C14 122.0(5) .
N10 C13 H13 119.0 .
C14 C13 H13 119.0 .
C15 C14 C13 120.9(5) .
C15 C14 H14 119.5 .
C13 C14 H14 119.5 .
C14 C15 C16 117.0(5) .
C14 C15 C33 124.0(5) .
C16 C15 C33 118.9(5) .
C17 C16 C15 120.1(5) .
C17 C16 H16 119.9 .
C15 C16 H16 119.9 .
N10 C17 C16 121.2(5) .
N10 C17 C18 113.9(5) .
C16 C17 C18 124.9(5) .
N11 C18 C19 121.3(5) .
N11 C18 C17 113.1(4) .
C19 C18 C17 125.5(5) .
C18 C19 C20 121.1(5) .
C18 C19 H19 119.4 .
C20 C19 H19 119.4 .
C21 C20 C19 116.3(5) .
C21 C20 C37 122.6(5) .
C19 C20 C37 121.1(5) .
C22 C21 C20 120.0(5) .
C22 C21 H21 120.0 .
C20 C21 H21 120.0 .
N11 C22 C21 122.6(5) .
N11 C22 H22 118.7 .
C21 C22 H22 118.7 .
N12 C23 C24 122.1(5) .
N12 C23 H23 119.0 .
C24 C23 H23 119.0 .
C23 C24 C25 120.8(5) .
C23 C24 H24 119.6 .
C25 C24 H24 119.6 .
C24 C25 C26 116.4(5) .
C24 C25 C41 122.7(5) .
C26 C25 C41 120.9(5) .
C27 C26 C25 121.1(5) .
C27 C26 H26 119.4 .
C25 C26 H26 119.4 .
N12 C27 C26 121.3(5) .
N12 C27 C28 114.0(4) .
C26 C27 C28 124.7(5) .
C29 C28 N13 121.8(5) .
C29 C28 C27 125.9(5) .
N13 C28 C27 112.3(4) .
C28 C29 C30 121.3(5) .
C28 C29 H29 119.3 .
C30 C29 H29 119.3 .
C31 C30 C29 116.0(5) .
C31 C30 C45 123.0(5) .
C29 C30 C45 121.0(5) .
C32 C31 C30 120.8(5) .
C32 C31 H31 119.6 .
C30 C31 H31 119.6 .
N13 C32 C31 122.4(5) .
N13 C32 H32 118.8 .
C31 C32 H32 118.8 .
C15 C33 C36 110.3(5) .
C15 C33 C34 107.7(5) .
C36 C33 C34 109.6(5) .
C15 C33 C35 111.2(5) .
C36 C33 C35 109.7(5) .
C34 C33 C35 108.2(5) .
C33 C34 H34A 109.5 .
C33 C34 H34B 109.5 .
H34A C34 H34B 109.5 .
C33 C34 H34C 109.5 .
H34A C34 H34C 109.5 .
H34B C34 H34C 109.5 .
C33 C35 H35A 109.5 .
C33 C35 H35B 109.5 .
H35A C35 H35B 109.5 .
C33 C35 H35C 109.5 .
H35A C35 H35C 109.5 .
H35B C35 H35C 109.5 .
C33 C36 H36A 109.5 .
C33 C36 H36B 109.5 .
H36A C36 H36B 109.5 .
C33 C36 H36C 109.5 .
H36A C36 H36C 109.5 .
H36B C36 H36C 109.5 .
C38 C37 C39 110.4(5) .
C38 C37 C20 107.3(5) .
C39 C37 C20 111.2(5) .
C38 C37 C40 108.2(5) .
C39 C37 C40 108.7(5) .
C20 C37 C40 111.0(5) .
C37 C38 H38A 109.5 .
C37 C38 H38B 109.5 .
H38A C38 H38B 109.5 .
C37 C38 H38C 109.5 .
H38A C38 H38C 109.5 .
H38B C38 H38C 109.5 .
C37 C39 H39A 109.5 .
C37 C39 H39B 109.5 .
H39A C39 H39B 109.5 .
C37 C39 H39C 109.5 .
H39A C39 H39C 109.5 .
H39B C39 H39C 109.5 .
C37 C40 H40A 109.5 .
C37 C40 H40B 109.5 .
H40A C40 H40B 109.5 .
C37 C40 H40C 109.5 .
H40A C40 H40C 109.5 .
H40B C40 H40C 109.5 .
C44 C41 C42 111.2(6) .
C44 C41 C43 108.7(5) .
C42 C41 C43 108.9(5) .
C44 C41 C25 111.0(5) .
C42 C41 C25 109.9(5) .
C43 C41 C25 107.1(5) .
C41 C42 H42A 109.5 .
C41 C42 H42B 109.5 .
H42A C42 H42B 109.5 .
C41 C42 H42C 109.5 .
H42A C42 H42C 109.5 .
H42B C42 H42C 109.5 .
C41 C43 H43A 109.5 .
C41 C43 H43B 109.5 .
H43A C43 H43B 109.5 .
C41 C43 H43C 109.5 .
H43A C43 H43C 109.5 .
H43B C43 H43C 109.5 .
C41 C44 H44A 109.5 .
C41 C44 H44B 109.5 .
H44A C44 H44B 109.5 .
C41 C44 H44C 109.5 .
H44A C44 H44C 109.5 .
H44B C44 H44C 109.5 .
C30 C45 C46 108.8(5) .
C30 C45 C48 110.8(5) .
C46 C45 C48 109.5(5) .
C30 C45 C47 109.3(5) .
C46 C45 C47 109.1(5) .
C48 C45 C47 109.3(5) .
C45 C46 H46A 109.5 .
C45 C46 H46B 109.5 .
H46A C46 H46B 109.5 .
C45 C46 H46C 109.5 .
H46A C46 H46C 109.5 .
H46B C46 H46C 109.5 .
C45 C47 H47A 109.5 .
C45 C47 H47B 109.5 .
H47A C47 H47B 109.5 .
C45 C47 H47C 109.5 .
H47A C47 H47C 109.5 .
H47B C47 H47C 109.5 .
C45 C48 H48A 109.5 .
C45 C48 H48B 109.5 .
H48A C48 H48B 109.5 .
C45 C48 H48C 109.5 .
H48A C48 H48C 109.5 .
H48B C48 H48C 109.5 .
N7 B1 N5 107.9(4) .
N7 B1 N9 107.0(4) .
N5 B1 N9 106.7(4) .
N7 B1 H1A 111.7 .
N5 B1 H1A 111.7 .
N9 B1 H1A 111.7 .

loop_
_geom_bond_atom_site_label_1
_geom_bond_atom_site_label_2
_geom_bond_distance
_geom_bond_site_symmetry_2
Co1 N2 1.870(5) .
Co1 N1 1.871(5) .
Co1 N10 1.921(4) .
Co1 N12 1.927(4) .
Co1 N11 1.931(4) .
Co1 N13 1.932(4) .
Fe1 C1 1.856(6) .
Fe1 C2 1.858(6) .
Fe1 C3 1.894(6) .
Fe1 N6 1.990(4) .
Fe1 N8 1.993(4) .
Fe1 N4 2.003(4) .
P1 F2 1.599(4) .
P1 F1 1.600(4) .
P1 F3 1.600(4) .
P1 F4 1.603(4) .
P1 F5 1.609(4) .
P1 F6 1.616(4) .
N1 C1 1.163(7) 2_666
N2 C2 1.170(7) .
N3 C3 1.151(7) .
N4 C4 1.323(7) .
N4 N5 1.365(6) .
N5 C6 1.345(7) .
N5 B1 1.550(8) .
N6 C7 1.324(7) .
N6 N7 1.362(6) .
N7 C9 1.348(7) .
N7 B1 1.541(7) .
N8 C10 1.342(7) .
N8 N9 1.360(6) .
N9 C12 1.334(7) .
N9 B1 1.563(7) .
N10 C13 1.339(7) .
N10 C17 1.356(7) .
N11 C22 1.339(7) .
N11 C18 1.353(6) .
N12 C23 1.351(7) .
N12 C27 1.355(7) .
N13 C32 1.343(7) .
N13 C28 1.373(7) .
C1 N1 1.163(7) 2_666
C4 C5 1.376(8) .
C4 H4 0.9500 .
C5 C6 1.378(8) .
C5 H5 0.9500 .
C6 H6 0.9500 .
C7 C8 1.383(8) .
C7 H7 0.9500 .
C8 C9 1.375(9) .
C8 H8 0.9500 .
C9 H9 0.9500 .
C10 C11 1.399(8) .
C10 H10 0.9500 .
C11 C12 1.377(8) .
C11 H11 0.9500 .
C12 H12 0.9500 .
C13 C14 1.383(8) .
C13 H13 0.9500 .
C14 C15 1.367(8) .
C14 H14 0.9500 .
C15 C16 1.406(8) .
C15 C33 1.539(7) .
C16 C17 1.386(8) .
C16 H16 0.9500 .
C17 C18 1.469(7) .
C18 C19 1.377(7) .
C19 C20 1.402(8) .
C19 H19 0.9500 .
C20 C21 1.395(8) .
C20 C37 1.540(8) .
C21 C22 1.385(8) .
C21 H21 0.9500 .
C22 H22 0.9500 .
C23 C24 1.376(8) .
C23 H23 0.9500 .
C24 C25 1.388(8) .
C24 H24 0.9500 .
C25 C26 1.396(8) .
C25 C41 1.541(7) .
C26 C27 1.377(7) .
C26 H26 0.9500 .
C27 C28 1.470(7) .
C28 C29 1.369(7) .
C29 C30 1.402(8) .
C29 H29 0.9500 .
C30 C31 1.395(8) .
C30 C45 1.530(8) .
C31 C32 1.386(8) .
C31 H31 0.9500 .
C32 H32 0.9500 .
C33 C36 1.545(8) .
C33 C34 1.548(8) .
C33 C35 1.549(8) .
C34 H34A 0.9800 .
C34 H34B 0.9800 .
C34 H34C 0.9800 .
C35 H35A 0.9800 .
C35 H35B 0.9800 .
C35 H35C 0.9800 .
C36 H36A 0.9800 .
C36 H36B 0.9800 .
C36 H36C 0.9800 .
C37 C38 1.527(8) .
C37 C39 1.535(8) .
C37 C40 1.559(8) .
C38 H38A 0.9800 .
C38 H38B 0.9800 .
C38 H38C 0.9800 .
C39 H39A 0.9800 .
C39 H39B 0.9800 .
C39 H39C 0.9800 .
C40 H40A 0.9800 .
C40 H40B 0.9800 .
C40 H40C 0.9800 .
C41 C44 1.522(9) .
C41 C42 1.531(9) .
C41 C43 1.541(8) .
C42 H42A 0.9800 .
C42 H42B 0.9800 .
C42 H42C 0.9800 .
C43 H43A 0.9800 .
C43 H43B 0.9800 .
C43 H43C 0.9800 .
C44 H44A 0.9800 .
C44 H44B 0.9800 .
C44 H44C 0.9800 .
C45 C46 1.532(8) .
C45 C48 1.535(8) .
C45 C47 1.542(9) .
C46 H46A 0.9800 .
C46 H46B 0.9800 .
C46 H46C 0.9800 .
C47 H47A 0.9800 .
C47 H47B 0.9800 .
C47 H47C 0.9800 .
C48 H48A 0.9800 .
C48 H48B 0.9800 .
C48 H48C 0.9800 .
B1 H1A 1.0000 .
